data_7245073
loop_
_publ_author_name
'Ding, Tao'
'Li, Zi-Yu'
'Gao, Dan'
'Zheng, Li-Na'
'Shi, Lan-Ting'
'Gong, Xue-Song'
'Gao, Ziwei'

_publ_section_title
;
 Construction of two novel non-penetrating Co-MOFs derived from designed
 2,4,6-tri(2,4-dicarboxyphenyl) pyridine: synthesis, structure and gas
 adsorption properties
;
_journal_name_full CrystEngComm
_journal_paper_doi 10.1039/D2CE00553K
_journal_year 2022
_chemical_formula_moiety 'C29 H12 Co2 N O12'
_chemical_formula_sum 'C29 H12 Co2 N O12'
_chemical_formula_weight 684.26
_space_group_crystal_system trigonal
_space_group_IT_number 166
_space_group_name_Hall '-R 3 2"'
_space_group_name_H-M_alt 'R -3 m :H'
_atom_sites_solution_hydrogens geom
_audit_creation_date 2018-04-08
_audit_creation_method
;
Olex2 1.2-alpha
(compiled 2018.04.03 svn.r3497 for OlexSys, GUI svn.r5486)
;
_audit_update_record
;
2019-02-01 deposited with the CCDC.	2022-06-13 downloaded from the CCDC.
;
_cell_angle_alpha 90
_cell_angle_beta 90
_cell_angle_gamma 120
_cell_formula_units_Z 18
_cell_length_a 48.277(9)
_cell_length_b 48.277(9)
_cell_length_c 13.116(3)
_cell_measurement_reflns_used 6360
_cell_measurement_temperature 296.15
_cell_measurement_theta_max 24.098
_cell_measurement_theta_min 2.232
_cell_volume 26474(9)
_computing_cell_refinement 'SAINT v8.27A (Bruker, 2012)'
_computing_data_reduction 'SAINT v8.27A (Bruker, 2012)'
_computing_molecular_graphics 'Olex2 (Dolomanov et al., 2009)'
_computing_publication_material 'Olex2 (Dolomanov et al., 2009)'
_computing_structure_refinement 'ShelXL (Sheldrick, 2015)'
_diffrn_ambient_temperature 296.15
_diffrn_measured_fraction_theta_full 0.999
_diffrn_measured_fraction_theta_max 0.992
_diffrn_measurement_device_type 'Bruker APEX-II CCD'
_diffrn_measurement_method '\f and \w scans'
_diffrn_radiation_monochromator graphite
_diffrn_radiation_type MoK\a
_diffrn_radiation_wavelength 0.71073
_diffrn_reflns_av_R_equivalents 0.0906
_diffrn_reflns_av_unetI/netI 0.0583
_diffrn_reflns_Laue_measured_fraction_full 0.999
_diffrn_reflns_Laue_measured_fraction_max 0.992
_diffrn_reflns_limit_h_max 60
_diffrn_reflns_limit_h_min -43
_diffrn_reflns_limit_k_max 28
_diffrn_reflns_limit_k_min -60
_diffrn_reflns_limit_l_max 16
_diffrn_reflns_limit_l_min -16
_diffrn_reflns_number 46031
_diffrn_reflns_point_group_measured_fraction_full 0.999
_diffrn_reflns_point_group_measured_fraction_max 0.992
_diffrn_reflns_theta_full 25.242
_diffrn_reflns_theta_max 26.525
_diffrn_reflns_theta_min 0.844
_diffrn_standards_number 0
_exptl_absorpt_coefficient_mu 0.596
_exptl_absorpt_correction_T_max 0.7454
_exptl_absorpt_correction_T_min 0.6794
_exptl_absorpt_correction_type multi-scan
_exptl_absorpt_process_details
'SADABS-2012/1 (Bruker,2012) was used for absorption correction. wR2(int) was 0.0700 before and 0.0523 after correction. The Ratio of minimum to maximum transmission is 0.9115. The \l/2 correction factor is 0.0015.'
_exptl_crystal_density_diffrn 0.773
_exptl_crystal_description irregular
_exptl_crystal_F_000 6174
_refine_diff_density_max 1.139
_refine_diff_density_min -0.522
_refine_diff_density_rms 0.138
_refine_ls_extinction_coef 0.00054(10)
_refine_ls_extinction_expression Fc^*^=kFc[1+0.001xFc^2^\l^3^/sin(2\q)]^-1/4^
_refine_ls_extinction_method 'SHELXL-2014/7 (Sheldrick 2014'
_refine_ls_goodness_of_fit_ref 1.038
_refine_ls_hydrogen_treatment constr
_refine_ls_matrix_type full
_refine_ls_number_parameters 245
_refine_ls_number_reflns 6318
_refine_ls_number_restraints 1
_refine_ls_restrained_S_all 1.038
_refine_ls_R_factor_all 0.1143
_refine_ls_R_factor_gt 0.0845
_refine_ls_shift/su_max 0.001
_refine_ls_shift/su_mean 0.000
_refine_ls_structure_factor_coef Fsqd
_refine_ls_weighting_details 'w=1/[\s^2^(Fo^2^)+(0.1744P)^2^+25.0877P] where P=(Fo^2^+2Fc^2^)/3'
_refine_ls_weighting_scheme calc
_refine_ls_wR_factor_gt 0.2387
_refine_ls_wR_factor_ref 0.2695
_reflns_Friedel_coverage 0.000
_reflns_number_gt 4195
_reflns_number_total 6318
_reflns_threshold_expression 'I > 2\s(I)'
_cod_data_source_file d2ce00553k2.cif
_cod_data_source_block 1_sq
_cod_original_cell_volume 26474(12)
_cod_original_sg_symbol_H-M 'R -3 m'
_cod_database_code 7245073
_shelx_shelxl_version_number 2014/7
_shelx_space_group_comment
;
The symmetry employed for this shelxl refinement is uniquely defined
by the following loop, which should always be used as a source of
symmetry information in preference to the above space-group names.
They are only intended as comments.
;
_olex2_refinement_description
;
1. Fixed Uiso
 At 1.2 times of:
  All C(H) groups, All N(H) groups
2. Restrained distances
 O3-C5
 1.2 with sigma of 0.02
3. Others
 Fixed Sof: O3(0.5) O4(0.5) C4(0.5) C3(0.5) H3(0.5) C19(0.5) H19(0.5) C18(0.5)
 H18(0.5) C5(0.5)
4.a Aromatic/amide H refined with riding coordinates:
 N1(H1), C13(H13), C16(H16), C17(H17), C8(H8), C3(H3), C19(H19), C18(H18)
;
_platon_squeeze_void_probe_radius 1.20
_olex2_submission_special_instructions 'No special instructions were received'

loop_
_space_group_symop_operation_xyz
'x, y, z'
'-y, x-y, z'
'-x+y, -x, z'
'y, x, -z'
'-x, -x+y, -z'
'x-y, -y, -z'
'x+2/3, y+1/3, z+1/3'
'-y+2/3, x-y+1/3, z+1/3'
'-x+y+2/3, -x+1/3, z+1/3'
'y+2/3, x+1/3, -z+1/3'
'-x+2/3, -x+y+1/3, -z+1/3'
'x-y+2/3, -y+1/3, -z+1/3'
'x+1/3, y+2/3, z+2/3'
'-y+1/3, x-y+2/3, z+2/3'
'-x+y+1/3, -x+2/3, z+2/3'
'y+1/3, x+2/3, -z+2/3'
'-x+1/3, -x+y+2/3, -z+2/3'
'x-y+1/3, -y+2/3, -z+2/3'
'-x, -y, -z'
'y, -x+y, -z'
'x-y, x, -z'
'-y, -x, z'
'x, x-y, z'
'-x+y, y, z'
'-x+2/3, -y+1/3, -z+1/3'
'y+2/3, -x+y+1/3, -z+1/3'
'x-y+2/3, x+1/3, -z+1/3'
'-y+2/3, -x+1/3, z+1/3'
'x+2/3, x-y+1/3, z+1/3'
'-x+y+2/3, y+1/3, z+1/3'
'-x+1/3, -y+2/3, -z+2/3'
'y+1/3, -x+y+2/3, -z+2/3'
'x-y+1/3, x+2/3, -z+2/3'
'-y+1/3, -x+2/3, z+2/3'
'x+1/3, x-y+2/3, z+2/3'
'-x+y+1/3, y+2/3, z+2/3'

loop_
_atom_site_label
_atom_site_type_symbol
_atom_site_fract_x
_atom_site_fract_y
_atom_site_fract_z
_atom_site_U_iso_or_equiv
_atom_site_adp_type
_atom_site_occupancy
_atom_site_site_symmetry_order
_atom_site_calc_flag
_atom_site_refinement_flags_posn
_atom_site_refinement_flags_adp
_atom_site_refinement_flags_occupancy
_atom_site_disorder_assembly
_atom_site_disorder_group
Co1 Co 0.56340(2) 0.43660(2) 0.77662(6) 0.0414(3) Uani 1 2 d S T P . .
Co2 Co 0.54895(2) 0.45105(2) 0.51966(6) 0.0444(3) Uani 1 2 d S T P . .
O5 O 0.40536(10) 0.53556(12) 1.1148(3) 0.0832(13) Uani 1 1 d . . . A 1
O6 O 0.37669(12) 0.55907(12) 1.1212(4) 0.0976(15) Uani 1 1 d . . . . .
O7 O 0.26681(12) 0.47239(18) 1.0068(4) 0.143(3) Uani 1 1 d . . . B 2
O8 O 0.26184(11) 0.45614(11) 0.8515(4) 0.0933(15) Uani 1 1 d . . . . .
O1 O 0.53985(6) 0.46015(6) 0.7726(4) 0.087(2) Uani 1 2 d S T P . .
O2 O 0.53137(6) 0.46863(6) 0.6141(4) 0.092(2) Uani 1 2 d S T P . .
O3 O 0.4610(4) 0.5378(4) 0.6124(4) 0.069(2) Uani 0.5 1 d D . . C -1
O4 O 0.4345(3) 0.4868(3) 0.5864(9) 0.135(5) Uani 0.5 1 d . . . C -1
N1 N 0.43237(8) 0.56763(8) 0.9073(5) 0.0674(18) Uani 1 2 d S T P . .
H1 H 0.4226 0.5774 0.9285 0.081 Uiso 1 2 calc RS T P . .
C12 C 0.38411(14) 0.54009(15) 1.0831(4) 0.0665(15) Uani 1 1 d . . . . .
C11 C 0.36535(13) 0.52110(13) 0.9913(4) 0.0597(13) Uani 1 1 d . . . . .
C10 C 0.37996(14) 0.51726(14) 0.9045(4) 0.0626(14) Uani 1 1 d . . . . .
C9 C 0.41561(14) 0.53507(13) 0.8901(4) 0.0613(14) Uani 1 1 d . . . . .
C13 C 0.33248(13) 0.50603(13) 0.9969(4) 0.0647(14) Uani 1 1 d . . . . .
H13 H 0.3230 0.5089 1.0546 0.078 Uiso 1 1 calc R . . . .
C14 C 0.31325(14) 0.48679(14) 0.9189(4) 0.0658(14) Uani 1 1 d . . . . .
C15 C 0.27794(14) 0.47100(14) 0.9280(5) 0.0684(15) Uani 1 1 d . . . . .
C16 C 0.32825(16) 0.48307(16) 0.8324(5) 0.0821(19) Uani 1 1 d . . . . .
H16 H 0.3159 0.4703 0.7786 0.098 Uiso 1 1 calc R . . . .
C17 C 0.36082(15) 0.49810(16) 0.8268(5) 0.0775(18) Uani 1 1 d . . . . .
H17 H 0.3703 0.4953 0.7689 0.093 Uiso 1 1 calc R . . . .
C8 C 0.43065(12) 0.51983(13) 0.8576(4) 0.0527(12) Uani 1 1 d . . . . .
H8 H 0.4192 0.4978 0.8468 0.063 Uiso 1 1 calc R . . . .
C7 C 0.46319(8) 0.53681(8) 0.8399(5) 0.0565(18) Uani 1 2 d S T P . .
C6 C 0.47999(8) 0.52001(8) 0.8044(5) 0.0554(18) Uani 1 2 d S T P . .
C4 C 0.47629(19) 0.50832(19) 0.7099(7) 0.047(3) Uani 0.5 1 d . . . C -1
C3 C 0.4917(2) 0.4912(2) 0.6802(7) 0.054(3) Uani 0.5 1 d . . . C -1
H3 H 0.4877 0.4819 0.6158 0.065 Uiso 0.5 1 calc R . . C -1
C2 C 0.51204(8) 0.48796(8) 0.7426(5) 0.0516(16) Uani 1 2 d S T P . .
C1 C 0.52930(8) 0.47070(8) 0.7068(6) 0.0547(17) Uani 1 2 d S T P C .
C19 C 0.5180(3) 0.5021(3) 0.8373(8) 0.078(5) Uani 0.5 1 d . . . C -1
H19 H 0.5320 0.5001 0.8812 0.093 Uiso 0.5 1 calc R . . C -1
C18 C 0.5039(3) 0.5191(3) 0.8684(7) 0.071(4) Uani 0.5 1 d . . . C -1
H18 H 0.5096 0.5301 0.9302 0.085 Uiso 0.5 1 calc R . . C -1
C5 C 0.4558(3) 0.5117(3) 0.6306(7) 0.057(3) Uani 0.5 1 d D . . C -1

loop_
_atom_site_aniso_label
_atom_site_aniso_U_11
_atom_site_aniso_U_22
_atom_site_aniso_U_33
_atom_site_aniso_U_23
_atom_site_aniso_U_13
_atom_site_aniso_U_12
Co1 0.0518(4) 0.0518(4) 0.0331(5) 0.00671(16) -0.00671(16) 0.0352(4)
Co2 0.0632(5) 0.0632(5) 0.0300(5) 0.00635(16) -0.00635(16) 0.0491(5)
O5 0.075(3) 0.121(4) 0.056(2) -0.003(2) -0.022(2) 0.051(3)
O6 0.101(3) 0.104(4) 0.083(3) -0.037(3) -0.018(3) 0.047(3)
O7 0.070(3) 0.216(7) 0.057(3) -0.016(3) -0.001(2) 0.008(4)
O8 0.075(3) 0.102(3) 0.091(3) -0.039(3) -0.027(2) 0.035(3)
O1 0.132(5) 0.132(5) 0.060(4) 0.0077(13) -0.0077(13) 0.114(5)
O2 0.154(5) 0.154(5) 0.043(3) 0.0015(11) -0.0015(11) 0.135(5)
O3 0.099(11) 0.084(10) 0.048(4) 0.048(8) 0.023(8) 0.064(4)
O4 0.174(11) 0.111(8) 0.144(10) -0.054(7) -0.122(9) 0.090(8)
N1 0.087(4) 0.087(4) 0.050(4) -0.0029(14) 0.0029(14) 0.060(4)
C12 0.066(4) 0.075(4) 0.048(3) -0.003(3) -0.002(3) 0.027(3)
C11 0.061(3) 0.068(3) 0.051(3) -0.005(2) -0.010(2) 0.033(3)
C10 0.075(4) 0.075(4) 0.052(3) -0.009(3) -0.013(3) 0.048(3)
C9 0.071(3) 0.064(3) 0.056(3) -0.006(3) -0.014(3) 0.039(3)
C13 0.063(3) 0.075(4) 0.051(3) -0.008(3) -0.010(2) 0.031(3)
C14 0.075(4) 0.068(3) 0.052(3) -0.009(3) -0.012(3) 0.035(3)
C15 0.065(4) 0.066(3) 0.059(4) -0.006(3) -0.012(3) 0.020(3)
C16 0.082(4) 0.092(5) 0.071(4) -0.030(3) -0.030(3) 0.043(4)
C17 0.076(4) 0.106(5) 0.068(4) -0.034(3) -0.021(3) 0.059(4)
C8 0.062(3) 0.061(3) 0.051(3) -0.007(2) -0.012(2) 0.043(3)
C7 0.081(4) 0.081(4) 0.034(3) 0.0035(14) -0.0035(14) 0.060(5)
C6 0.076(4) 0.076(4) 0.040(4) 0.0028(14) -0.0028(14) 0.058(4)
C4 0.055(7) 0.047(6) 0.044(4) 0.006(3) -0.013(4) 0.029(6)
C3 0.067(8) 0.072(8) 0.038(4) 0.002(4) 0.000(4) 0.047(7)
C2 0.067(3) 0.067(3) 0.039(3) 0.0039(14) -0.0039(14) 0.048(4)
C1 0.063(3) 0.063(3) 0.051(4) 0.0031(16) -0.0031(16) 0.041(4)
C19 0.106(12) 0.121(13) 0.055(6) -0.019(6) -0.032(6) 0.093(11)
C18 0.103(9) 0.109(10) 0.038(5) -0.022(5) -0.028(5) 0.081(9)
C5 0.079(7) 0.083(7) 0.041(5) 0.007(5) -0.002(5) 0.065(6)

loop_
_atom_type_symbol
_atom_type_description
_atom_type_scat_dispersion_real
_atom_type_scat_dispersion_imag
_atom_type_scat_source
C C 0.0030 0.0020 'International Tables Vol C Tables 4.2.6.8 and 6.1.1.4'
H H 0.0000 0.0000 'International Tables Vol C Tables 4.2.6.8 and 6.1.1.4'
Co Co 0.3490 0.9720 'International Tables Vol C Tables 4.2.6.8 and 6.1.1.4'
N N 0.0060 0.0030 'International Tables Vol C Tables 4.2.6.8 and 6.1.1.4'
O O 0.0110 0.0060 'International Tables Vol C Tables 4.2.6.8 and 6.1.1.4'

loop_
_geom_angle_atom_site_label_1
_geom_angle_atom_site_label_2
_geom_angle_atom_site_label_3
_geom_angle
_geom_angle_site_symmetry_1
_geom_angle_site_symmetry_3
_geom_angle_publ_flag
O5 Co1 O5 89.8(3) 19_667 4_557 ?
O7 Co1 O7 91.2(4) 35_554 15_554 ?
O1 Co1 O5 95.12(18) . 4_557 ?
O1 Co1 O5 95.12(18) . 19_667 ?
O1 Co1 O7 103.3(2) . 15_554 ?
O1 Co1 O7 103.3(2) . 35_554 ?
O8 Co2 O8 114.8(3) 15_554 35_554 ?
O2 Co2 O8 114.74(17) . 35_554 ?
O2 Co2 O8 114.74(17) . 15_554 ?
C12 O5 Co1 122.3(4) . 19_667 ?
C15 O7 Co1 154.8(5) . 8 ?
C15 O8 Co2 122.7(5) . 8 ?
C1 O1 Co1 137.1(5) . . ?
C1 O2 Co2 138.2(5) . . ?
C9 N1 C9 119.2(7) 22_665 . ?
O5 C12 O6 124.8(6) . . ?
O5 C12 C11 117.7(6) . . ?
O6 C12 C11 117.5(6) . . ?
C10 C11 C12 122.7(5) . . ?
C13 C11 C12 117.5(5) . . ?
C13 C11 C10 119.8(5) . . ?
C11 C10 C9 122.3(5) . . ?
C17 C10 C11 118.6(5) . . ?
C17 C10 C9 118.9(5) . . ?
N1 C9 C10 118.9(5) . . ?
C8 C9 N1 120.6(6) . . ?
C8 C9 C10 120.5(5) . . ?
C11 C13 C14 121.7(5) . . ?
C13 C14 C15 120.0(5) . . ?
C13 C14 C16 117.9(6) . . ?
C16 C14 C15 122.1(5) . . ?
O7 C15 O8 124.3(6) . . ?
O7 C15 C14 118.6(5) . . ?
O8 C15 C14 117.0(6) . . ?
C17 C16 C14 120.4(5) . . ?
C16 C17 C10 121.7(6) . . ?
C9 C8 C7 119.8(5) . . ?
C8 C7 C8 120.0(6) 22_665 . ?
C8 C7 C6 120.0(3) 22_665 . ?
C8 C7 C6 120.0(3) . . ?
C4 C6 C7 121.9(6) . . ?
C4 C6 C18 117.8(7) . . ?
C18 C6 C7 119.9(6) . . ?
C6 C4 C3 120.2(7) . . ?
C6 C4 C5 123.7(8) . . ?
C3 C4 C5 116.2(8) . . ?
C2 C3 C4 121.9(8) . . ?
C3 C2 C1 120.5(7) . . ?
C3 C2 C19 118.3(7) . . ?
C19 C2 C1 121.1(6) . . ?
O1 C1 C2 117.6(7) . . ?
O2 C1 O1 126.3(7) . . ?
O2 C1 C2 116.1(6) . . ?
C18 C19 C2 121.7(8) . . ?
C19 C18 C6 119.3(9) . . ?
O3 C5 O4 124.0(11) . . ?
O3 C5 C4 117.2(11) . . ?
O4 C5 C4 118.9(9) . . ?

loop_
_geom_bond_atom_site_label_1
_geom_bond_atom_site_label_2
_geom_bond_distance
_geom_bond_site_symmetry_2
_geom_bond_publ_flag
Co1 O5 2.020(4) 19_667 ?
Co1 O5 2.020(4) 4_557 ?
Co1 O7 2.068(5) 15_554 ?
Co1 O7 2.068(5) 35_554 ?
Co1 O1 1.970(5) . ?
Co2 O8 1.935(4) 15_554 ?
Co2 O8 1.935(4) 35_554 ?
Co2 O2 1.923(5) . ?
O5 Co1 2.020(4) 19_667 ?
O5 C12 1.224(7) . ?
O6 C12 1.244(7) . ?
O7 Co1 2.069(5) 8 ?
O7 C15 1.182(8) . ?
O8 Co2 1.934(4) 8 ?
O8 C15 1.253(7) . ?
O1 C1 1.234(8) . ?
O2 C1 1.228(9) . ?
O3 C5 1.184(14) . ?
O4 C5 1.265(14) . ?
N1 C9 1.380(6) 22_665 ?
N1 C9 1.380(6) . ?
C12 C11 1.510(8) . ?
C11 C10 1.400(8) . ?
C11 C13 1.378(7) . ?
C10 C9 1.502(8) . ?
C10 C17 1.376(8) . ?
C9 C8 1.336(7) . ?
C13 C14 1.381(7) . ?
C14 C15 1.484(8) . ?
C14 C16 1.406(9) . ?
C16 C17 1.365(8) . ?
C8 C7 1.380(6) . ?
C7 C8 1.380(6) 22_665 ?
C7 C6 1.480(9) . ?
C6 C4 1.337(11) . ?
C6 C18 1.445(11) . ?
C4 C3 1.417(12) . ?
C4 C5 1.499(12) . ?
C3 C2 1.344(10) . ?
C2 C1 1.517(9) . ?
C2 C19 1.377(12) . ?
C19 C18 1.364(13) . ?

loop_
_geom_torsion_atom_site_label_1
_geom_torsion_atom_site_label_2
_geom_torsion_atom_site_label_3
_geom_torsion_atom_site_label_4
_geom_torsion
_geom_torsion_site_symmetry_1
_geom_torsion_site_symmetry_2
_geom_torsion_site_symmetry_3
_geom_torsion_site_symmetry_4
_geom_torsion_publ_flag
Co1 O5 C12 O6 -9.4(9) 19_667 . . . ?
Co1 O5 C12 C11 171.0(4) 19_667 . . . ?
Co1 O7 C15 O8 9(2) 8 . . . ?
Co1 O7 C15 C14 -168.8(13) 8 . . . ?
Co1 O1 C1 O2 0.000(10) . . . . ?
Co1 O1 C1 C2 180.000(5) . . . . ?
Co2 O8 C15 O7 -3.0(11) 8 . . . ?
Co2 O8 C15 C14 174.8(4) 8 . . . ?
Co2 O2 C1 O1 -0.001(10) . . . . ?
Co2 O2 C1 C2 180.000(4) . . . . ?
O5 C12 C11 C10 -45.6(8) . . . . ?
O5 C12 C11 C13 131.5(6) . . . . ?
O6 C12 C11 C10 134.7(6) . . . . ?
O6 C12 C11 C13 -48.2(8) . . . . ?
N1 C9 C8 C7 -0.7(8) . . . . ?
C12 C11 C10 C9 -7.9(8) . . . . ?
C12 C11 C10 C17 176.5(6) . . . . ?
C12 C11 C13 C14 -176.6(5) . . . . ?
C11 C10 C9 N1 -48.0(8) . . . . ?
C11 C10 C9 C8 134.5(6) . . . . ?
C11 C10 C17 C16 0.3(10) . . . . ?
C11 C13 C14 C15 -180.0(5) . . . . ?
C11 C13 C14 C16 -0.4(9) . . . . ?
C10 C11 C13 C14 0.6(9) . . . . ?
C10 C9 C8 C7 176.8(5) . . . . ?
C9 N1 C9 C10 -177.3(4) 22_665 . . . ?
C9 N1 C9 C8 0.2(10) 22_665 . . . ?
C9 C10 C17 C16 -175.4(6) . . . . ?
C9 C8 C7 C8 1.1(10) . . . 22_665 ?
C9 C8 C7 C6 179.6(5) . . . . ?
C13 C11 C10 C9 175.0(5) . . . . ?
C13 C11 C10 C17 -0.5(8) . . . . ?
C13 C14 C15 O7 -8.2(10) . . . . ?
C13 C14 C15 O8 173.9(6) . . . . ?
C13 C14 C16 C17 0.2(10) . . . . ?
C14 C16 C17 C10 -0.1(10) . . . . ?
C15 C14 C16 C17 179.8(6) . . . . ?
C16 C14 C15 O7 172.3(8) . . . . ?
C16 C14 C15 O8 -5.7(9) . . . . ?
C17 C10 C9 N1 127.6(6) . . . . ?
C17 C10 C9 C8 -49.9(8) . . . . ?
C8 C7 C6 C4 71.7(8) . . . . ?
C8 C7 C6 C4 -109.9(6) 22_665 . . . ?
C8 C7 C6 C18 -115.6(7) . . . . ?
C8 C7 C6 C18 62.9(9) 22_665 . . . ?
C7 C6 C4 C3 -177.3(6) . . . . ?
C7 C6 C4 C5 1.6(10) . . . . ?
C7 C6 C18 C19 176.5(9) . . . . ?
C6 C4 C3 C2 -4.5(12) . . . . ?
C6 C4 C5 O3 54.6(13) . . . . ?
C6 C4 C5 O4 -126.3(11) . . . . ?
C4 C6 C18 C19 -10.4(13) . . . . ?
C4 C3 C2 C1 -177.3(6) . . . . ?
C4 C3 C2 C19 -0.7(11) . . . . ?
C3 C4 C5 O3 -126.5(10) . . . . ?
C3 C4 C5 O4 52.6(14) . . . . ?
C3 C2 C1 O1 -159.2(5) . . . . ?
C3 C2 C1 O2 20.8(5) . . . . ?
C3 C2 C19 C18 0.0(14) . . . . ?
C2 C19 C18 C6 5.6(17) . . . . ?
C1 C2 C19 C18 176.5(9) . . . . ?
C19 C2 C1 O1 24.3(6) . . . . ?
C19 C2 C1 O2 -155.7(6) . . . . ?
C18 C6 C4 C3 9.8(10) . . . . ?
C18 C6 C4 C5 -171.3(9) . . . . ?
C5 C4 C3 C2 176.5(8) . . . . ?

loop_
_platon_squeeze_void_nr
_platon_squeeze_void_average_x
_platon_squeeze_void_average_y
_platon_squeeze_void_average_z
_platon_squeeze_void_volume
_platon_squeeze_void_count_electrons
_platon_squeeze_void_content
1 0.000 0.000 -0.004 1936 542 ' '
2 0.000 0.333 0.491 1685 493 ' '
3 0.000 0.667 -0.008 1684 494 ' '
4 0.333 0.667 0.671 1943 545 ' '
5 0.333 0.333 0.566 1683 495 ' '
6 0.333 1.000 0.399 1685 493 ' '
7 0.667 0.333 0.337 1943 544 ' '
8 0.667 0.667 0.066 1683 495 ' '
9 0.667 1.000 0.233 1685 494 ' '
